data_2005688
loop_
_publ_author_name
'Zhang, Z.-Y.'
'Zou, N.'
'Zhu, Y.'
'Zhao, L.'
'Li, M.'

_publ_section_title
;Studies on Condensed Heterocyclic Compounds. XIII.
 6-(4-Methylphenyl)-3-(1-naphthylmethylene)-<i>s</i>-triazolo[3,4-<i>b</i>][1,3,4]thiadiazole
;
_journal_issue 11
_journal_name_full 'Acta Crystallographica Section C'
_journal_page_first 2787
_journal_page_last 2789
_journal_paper_doi 10.1107/S0108270196001746
_journal_volume 52
_journal_year 1996
_chemical_formula_moiety 'C21 H16 N4 S'
_chemical_formula_sum 'C21 H16 N4 S'
_chemical_formula_weight 356
_space_group_IT_number 2
_symmetry_cell_setting triclinic
_symmetry_space_group_name_Hall '-P 1'
_symmetry_space_group_name_H-M 'P -1'
_atom_type_scat_source 'SDP/PDP (Enraf-Nonius, 1985)'
_cell_angle_alpha 90.29(1)
_cell_angle_beta 109.01(1)
_cell_angle_gamma 104.1(1)
_cell_formula_units_Z 2
_cell_length_a 9.430(1)
_cell_length_b 10.007(1)
_cell_length_c 10.023(2)
_cell_measurement_reflns_used 25
_cell_measurement_temperature 293
_cell_measurement_theta_max 35
_cell_measurement_theta_min 15
_cell_volume 863.6(5)
_computing_cell_refinement 'CAD-4 Software'
_computing_data_collection 'CAD-4 Software (Enraf-Nonius, 1985)'
_computing_data_reduction 'SDP/PDP (Enraf-Nonius, 1985)'
_computing_molecular_graphics 'ORTEP Johnson (1976)'
_computing_publication_material ' '
_computing_structure_refinement SDP/PDP
_computing_structure_solution SDP/PDP
_diffrn_measurement_device 'Enraf-Nonius CAD4'
_diffrn_measurement_method \w/2\q
_diffrn_radiation_type CuK\a
_diffrn_radiation_wavelength 1.5418
_diffrn_reflns_av_R_equivalents 0.016
_diffrn_reflns_limit_h_max 11
_diffrn_reflns_limit_h_min -11
_diffrn_reflns_limit_k_max 11
_diffrn_reflns_limit_k_min -11
_diffrn_reflns_limit_l_max 11
_diffrn_reflns_limit_l_min 0
_diffrn_reflns_number 3131
_diffrn_reflns_theta_max 60
_diffrn_standards_decay_% none
_diffrn_standards_interval_time 60
_diffrn_standards_number 3
_exptl_absorpt_coefficient_mu 1.706
_exptl_absorpt_correction_T_max 0.9988
_exptl_absorpt_correction_T_min 0.5795
_exptl_absorpt_correction_type 'empirical (\y scan; SDP)'
_exptl_crystal_colour colourless
_exptl_crystal_density_diffrn 1.371
_exptl_crystal_description prism
_exptl_crystal_size_max 0.18
_exptl_crystal_size_mid 0.10
_exptl_crystal_size_min 0.05
_refine_diff_density_max 0.379
_refine_diff_density_min -0.670
_refine_ls_extinction_method none
_refine_ls_goodness_of_fit_obs 0.91
_refine_ls_hydrogen_treatment refxyz
_refine_ls_number_parameters 299
_refine_ls_number_reflns 2559
_refine_ls_R_factor_obs 0.069
_refine_ls_shift/esd_max 0.5
_refine_ls_structure_factor_coef F
_refine_ls_weighting_scheme unit
_refine_ls_wR_factor_obs 0.072
_reflns_number_observed 2559
_reflns_number_total 2753
_reflns_observed_criterion I>=3\s(I)
_cod_data_source_file ta1008.cif
_cod_data_source_block ta1008a
_cod_original_cell_volume 863.6
_cod_database_code 2005688

loop_
_symmetry_equiv_pos_as_xyz
x,y,z
-x,-y,-z

loop_
_atom_site_label
_atom_site_fract_x
_atom_site_fract_y
_atom_site_fract_z
_atom_site_B_iso_or_equiv
S .6115(1) .49991(9) .3069(1) 3.59(2)
N1 .5179(3) .2522(3) .1722(3) 3.06(6)
N2 .4680(3) .2482(3) .2872(3) 2.91(6)
N3 .3760(4) .2047(3) .4590(3) 3.79(7)
N4 .4535(4) .3461(3) .4774(3) 3.88(7)
C1 .8796(5) .5466(5) -.2532(5) 5.3(1)
C2 .8067(4) .5017(4) -.1422(4) 3.80(9)
C3 .7181(5) .3680(4) -.1477(4) 4.4(1)
C4 .6481(5) .3268(4) -.0476(4) 3.91(9)
C5 .6664(4) .4216(4) .0633(4) 3.10(8)
C6 .7526(5) .5554(4) .0680(4) 4.2(1)
C7 .8216(5) .5955(4) -.0329(4) 4.4(1)
C8 .5959(4) .3776(4) .1714(4) 2.99(8)
C9 .5056(4) .3678(4) .3719(4) 3.23(8)
C10 .3871(4) .1478(4) .3451(4) 3.20(8)
C11 .3266(4) -.0018(4) .2906(4) 3.80(9)
C12 .1928(4) -.0738(4) .3377(4) 3.34(8)
C13 .2165(5) -.1661(4) .4398(4) 4.0(1)
C14 .0961(5) -.2314(4) .4901(4) 4.4(1)
C15 -.0449(5) -.2056(4) .4413(4) 3.95(9)
C16 -.0742(4) -.1137(4) .3344(4) 3.38(8)
C17 -.2225(5) -.0866(5) .2802(5) 4.5(1)
C18 -.2501(5) .0037(5) .1770(5) 5.2(1)
C19 -.1317(6) .0698(5) .1273(5) 4.9(1)
C20 .0130(5) .0461(4) .1770(4) 4.1(1)
C21 .0459(4) -.0471(4) .2836(4) 3.10(8)
H1 1.013(5) .604(5) -.202(5) 4.0
H1' .936(5) .495(5) -.261(5) 4.0
H1" .788(5) .517(5) -.359(5) 4.0
H3 .684(5) .304(5) -.233(5) 4.0
H4 .538(5) .228(5) -.088(5) 4.0
H6 .794(5) .616(5) .155(5) 4.0
H7 .905(5) .686(5) -.010(5) 4.0
H11' .427(5) -.036(5) .334(5) 4.0
H11 .284(5) .001(5) .176(5) 4.0
H13 .327(5) -.164(5) .488(5) 4.0
H14 .133(5) -.291(5) .584(5) 4.0
H15 -.137(5) -.259(5) .469(5) 4.0
H17 -.321(5) -.140(5) .300(5) 4.0
H18 -.349(5) -.005(5) .143(5) 4.0
H19 -.157(5) .127(5) .041(5) 4.0
H20 .116(5) .098(5) .151(5) 4.0

loop_
_geom_angle_atom_site_label_1
_geom_angle_atom_site_label_2
_geom_angle_atom_site_label_3
_geom_angle
_geom_angle_publ_flag
C8 S C9 87.7(2) yes
N2 N1 C8 107.6(3) yes
N1 N2 C9 118.5(3) yes
N1 N2 C10 135.2(3) yes
C9 N2 C10 106.5(3) yes
N4 N3 C10 108.9(3) yes
N3 N4 C9 105.6(3) yes
C1 C2 C3 121.7(4) yes
C1 C2 C7 120.6(4) yes
C3 C2 C7 117.6(4) yes
C2 C3 C4 122.1(5) yes
C3 C4 C5 119.9(3) yes
C4 C5 C6 118.3(4) yes
C4 C5 C8 120.0(3) yes
C6 C5 C8 121.7(4) yes
C5 C6 C7 121.3(4) yes
C2 C7 C6 120.9(4) yes
S C8 N1 116.9(4) yes
S C8 C5 119.9(2) yes
N1 C8 C5 123.2(3) yes
S C9 N2 109.3(3) yes
S C9 N4 139.8(3) yes
N2 C9 N4 110.0(3) yes
N2 C10 N3 108.2(4) yes
N2 C10 C11 125.4(4) yes
N3 C10 C11 126.4(4) yes
C10 C11 C12 112.0(4) yes
C11 C12 C13 119.1(4) yes
C11 C12 C21 122.0(3) yes
C13 C12 C21 118.9(4) yes
C12 C13 C14 120.7(4) yes
C13 C14 C15 121.5(5) yes
C14 C15 C16 119.4(4) yes
C15 C16 C17 120.3(4) yes
C15 C16 C21 119.6(4) yes
C17 C16 C21 120.1(4) yes
C16 C17 C18 120.1(4) yes
C17 C18 C19 119.9(4) yes
C18 C19 C20 121.6(4) yes
C19 C20 C21 120.1(4) yes
C12 C21 C16 119.9(3) yes
C12 C21 C20 121.9(4) yes
C16 C21 C20 118.2(4) yes
H1 C1 H1' 69(4) no
H1 C1 H1" 140(4) no
H1' C1 H1" 99(4) no
H11' C11 H11 117(4) no

loop_
_geom_bond_atom_site_label_1
_geom_bond_atom_site_label_2
_geom_bond_distance
_geom_bond_publ_flag
S C8 1.769(4) yes
S C9 1.720(4) yes
N1 N2 1.377(5) yes
N1 C8 1.292(4) yes
N2 C9 1.365(5) yes
N2 C10 1.361(5) yes
N3 N4 1.406(4) yes
N3 C10 1.318(6) yes
N4 C9 1.302(6) yes
C1 C2 1.506(7) yes
C2 C3 1.384(6) yes
C2 C7 1.387(6) yes
C3 C4 1.384(7) yes
C4 C5 1.397(6) yes
C5 C6 1.379(5) yes
C5 C8 1.463(6) yes
C6 C7 1.382(7) yes
C10 C11 1.495(5) yes
C11 C12 1.510(6) yes
C12 C13 1.383(6) yes
C12 C21 1.406(5) yes
C13 C14 1.408(7) yes
C14 C15 1.349(7) yes
C15 C16 1.419(6) yes
C16 C17 1.419(6) yes
C16 C21 1.413(6) yes
C17 C18 1.380(7) yes
C18 C19 1.391(7) yes
C19 C20 1.372(7) yes
C20 C21 1.430(6) yes
C1 H1 1.19(4) no
C1 H1' .84(6) no
C1 H1" 1.11(4) no
C3 H3 .98(5) no
C4 H4 1.20(4) no
C6 H6 .97(5) no
C7 H7 1.01(4) no
C11 H11' 1.04(5) no
C11 H11 1.10(5) no
C13 H13 .99(5) no
C14 H14 1.11(5) no
C15 H15 1.03(5) no
C17 H17 1.03(5) no
C18 H18 .87(5) no
C19 H19 1.0(5) no
C20 H20 1.09(5) no
